data_7159155
loop_
_publ_author_name
'Prakash, Meher'
'Samanta, Sampak'

_publ_section_title
;
 Base-promoted cyclization of <i>ortho</i>-hydroxyacetophenones with <i>in
 situ</i> generated cyclopropenes: diastereoselective access to
 spirobenzo[<i>b</i>]oxepines and related precursors.
;
_journal_issue 9
_journal_name_full 'Organic &amp; biomolecular chemistry'
_journal_page_first 2001
_journal_page_last 2014
_journal_paper_doi 10.1039/d3ob00077j
_journal_volume 21
_journal_year 2023
_chemical_formula_moiety 'C22 H18 O3'
_chemical_formula_sum 'C22 H18 O3'
_chemical_formula_weight 330.386
_space_group_crystal_system monoclinic
_space_group_IT_number 15
_space_group_name_Hall '-C 2yc'
_space_group_name_H-M_alt 'C 1 2/c 1'
_symmetry_Int_Tables_number 15
_atom_sites_solution_primary dual
_audit_creation_date 2023-01-29
_audit_creation_method
;
Olex2 1.5
(compiled 2022.04.07 svn.rca3783a0 for OlexSys, GUI svn.r6498)
;
_audit_update_record
;
2023-01-31 deposited with the CCDC.	2023-02-03 downloaded from the CCDC.
;
_cell_angle_alpha 90
_cell_angle_beta 101.814(3)
_cell_angle_gamma 90
_cell_formula_units_Z 8
_cell_length_a 11.8421(3)
_cell_length_b 14.4124(5)
_cell_length_c 20.4372(7)
_cell_measurement_reflns_used 4145
_cell_measurement_temperature 293(2)
_cell_measurement_theta_max 70.4480
_cell_measurement_theta_min 4.4170
_cell_volume 3414.19(19)
_computing_cell_refinement 'CrysAlisPro 1.171.42.49 (Rigaku OD, 2022)'
_computing_data_collection 'CrysAlisPro 1.171.42.49 (Rigaku OD, 2022)'
_computing_data_reduction 'CrysAlisPro 1.171.42.49 (Rigaku OD, 2022)'
_computing_molecular_graphics 'Olex2 1.5 (Dolomanov et al., 2009)'
_computing_publication_material 'Olex2 1.5 (Dolomanov et al., 2009)'
_computing_structure_refinement 'olex2.refine 1.5 (Bourhis et al., 2015)'
_computing_structure_solution 'SHELXT 2018/2 (Sheldrick, 2018)'
_diffrn_ambient_temperature 293(2)
_diffrn_detector 'CCD plate'
_diffrn_detector_area_resol_mean 16.0309
_diffrn_detector_type Eos
_diffrn_measured_fraction_theta_full 1.0000
_diffrn_measured_fraction_theta_max 0.9794
_diffrn_measurement_details
;
List of Runs (angles in degrees, time in seconds):

  # Type    Start    End  Width  t~exp~   \w     \q     \k     \f   Frames
#--------------------------------------------------------------------------
  1  \w    -35.00  14.00   1.00   11.00    --    0.00  91.00 178.00   49
  2  \w     -5.00  21.00   1.00   11.00    --    0.00 -91.00  64.00   26
  3  \w     16.00  91.00   1.00   11.00    --   54.00 -91.00  64.00   75
  4  \w    115.00 141.00   1.00   11.00    --  108.00  91.00 178.00   26
  5  \w     39.00 146.00   1.00   11.00    --  108.00 -91.00  64.00  107
  6  \w    -62.00 -32.00   1.00   11.00    --    0.00 -77.00   0.00   30
  7  \w    -25.00  26.00   1.00   11.00    --    0.00 -77.00   0.00   51
  8  \w     23.00  63.00   1.00   11.00    --    0.00  57.00 -90.00   40
  9  \w     25.00 121.00   1.00   11.00    --   54.00  77.00 -30.00   96
 10  \w     38.00 103.00   1.00   11.00    --   54.00-125.00 -60.00   65
 11  \w     44.00 112.00   1.00   11.00    --   54.00  57.00 120.00   68
 12  \w     42.00 118.00   1.00   11.00    --   54.00  38.00 -90.00   76
 13  \w     39.00 110.00   1.00   11.00    --   54.00  57.00  30.00   71
 14  \w     34.00  60.00   1.00   11.00    --   54.00-125.00-180.00   26
 15  \w      4.00  47.00   1.00   11.00    --   54.00 -99.00-150.00   43
 16  \w     74.00 168.00   1.00   11.00    --  108.00  25.00-120.00   94
 17  \w    151.00 176.00   1.00   11.00    --  108.00  63.00   0.00   25
 18  \w    141.00 171.00   1.00   11.00    --  108.00 111.00  90.00   30
 19  \w     66.00 106.00   1.00   11.00    --  108.00-111.00 -60.00   40
 20  \w    110.00 136.00   1.00   11.00    --  108.00 -25.00  30.00   26
 21  \w     41.00 124.00   1.00   11.00    --  108.00 -50.00  30.00   83
 22  \w     74.00 176.00   1.00   11.00    --  108.00  25.00 -60.00  102
 23  \w    153.00 178.00   1.00   11.00    --  108.00 111.00  60.00   25
 24  \w     84.00 153.00   1.00   11.00    --  108.00  77.00 150.00   69
 25  \w     46.00 110.00   1.00   11.00    --  108.00-111.00-120.00   64
 26  \w     56.00 113.00   1.00   11.00    --  108.00-111.00  30.00   57
 27  \w     45.00 117.00   1.00   11.00    --  108.00 -38.00 -60.00   72
 28  \w     40.00  81.00   1.00   11.00    --  108.00-111.00 -90.00   41
 29  \w     45.00  83.00   1.00   11.00    --  108.00 -25.00  30.00   38
 30  \w     44.00 133.00   1.00   11.00    --  108.00 -38.00-150.00   89
;
_diffrn_measurement_device 'four-circle diffractometer'
_diffrn_measurement_device_type 'SuperNova, Dual, Cu at home/near, Eos'
_diffrn_measurement_method '\w scans'
_diffrn_orient_matrix_type 'CrysAlisPro convention (1999,Acta A55,543-557)'
_diffrn_orient_matrix_UB_11 0.1153684000
_diffrn_orient_matrix_UB_12 0.0427887000
_diffrn_orient_matrix_UB_13 0.0358780000
_diffrn_orient_matrix_UB_21 -0.0033853000
_diffrn_orient_matrix_UB_22 0.0669543000
_diffrn_orient_matrix_UB_23 -0.0590969000
_diffrn_orient_matrix_UB_31 -0.0659159000
_diffrn_orient_matrix_UB_32 0.0714469000
_diffrn_orient_matrix_UB_33 0.0339876000
_diffrn_radiation_monochromator mirror
_diffrn_radiation_probe x-ray
_diffrn_radiation_type 'Cu K\a'
_diffrn_radiation_wavelength 1.54184
_diffrn_reflns_av_R_equivalents 0.0996
_diffrn_reflns_av_unetI/netI 0.0638
_diffrn_reflns_Laue_measured_fraction_full 1.0000
_diffrn_reflns_Laue_measured_fraction_max 0.9794
_diffrn_reflns_limit_h_max 14
_diffrn_reflns_limit_h_min -14
_diffrn_reflns_limit_k_max 17
_diffrn_reflns_limit_k_min -12
_diffrn_reflns_limit_l_max 25
_diffrn_reflns_limit_l_min -23
_diffrn_reflns_number 12340
_diffrn_reflns_point_group_measured_fraction_full 1.0000
_diffrn_reflns_point_group_measured_fraction_max 0.9794
_diffrn_reflns_theta_full 67.6840
_diffrn_reflns_theta_max 71.66
_diffrn_reflns_theta_min 4.42
_diffrn_source 'micro-focus sealed X-ray tube'
_diffrn_source_type 'SuperNova (Cu) X-ray Source'
_exptl_absorpt_coefficient_mu 0.680
_exptl_absorpt_correction_T_max 1.00000
_exptl_absorpt_correction_T_min 0.25768
_exptl_absorpt_correction_type multi-scan
_exptl_absorpt_process_details
;
CrysAlisPro 1.171.42.49 (Rigaku Oxford Diffraction, 2022)
Empirical absorption correction using spherical harmonics,
implemented in SCALE3 ABSPACK scaling algorithm.
;
_exptl_crystal_density_diffrn 1.286
_exptl_crystal_description block
_exptl_crystal_F_000 1396.638
_refine_diff_density_max 0.3462
_refine_diff_density_min -0.2904
_refine_diff_density_rms 0.0872
_refine_ls_d_res_high 0.8122
_refine_ls_d_res_low 10.0021
_refine_ls_extinction_coef 0.0024(6)
_refine_ls_extinction_expression Fc^*^=kFc[1+0.001xFc^2^\l^3^/sin(2\q)]^-1/4^
_refine_ls_goodness_of_fit_ref 1.0358
_refine_ls_hydrogen_treatment constr
_refine_ls_matrix_type full
_refine_ls_number_constraints 31
_refine_ls_number_parameters 229
_refine_ls_number_reflns 3284
_refine_ls_number_restraints 0
_refine_ls_restrained_S_all 1.0358
_refine_ls_R_factor_all 0.0876
_refine_ls_R_factor_gt 0.0690
_refine_ls_shift/su_max -0.0005
_refine_ls_shift/su_mean 0.0001
_refine_ls_structure_factor_coef Fsqd
_refine_ls_weighting_details 'w=1/[\s^2^(Fo^2^)+(0.1255P)^2^] where P=(Fo^2^+2Fc^2^)/3'
_refine_ls_weighting_scheme calc
_refine_ls_wR_factor_gt 0.1824
_refine_ls_wR_factor_ref 0.2176
_reflns_Friedel_coverage 0.0
_reflns_limit_h_max 14
_reflns_limit_h_min -14
_reflns_limit_k_max 17
_reflns_limit_k_min 0
_reflns_limit_l_max 25
_reflns_limit_l_min 0
_reflns_number_gt 2308
_reflns_number_total 3284
_reflns_threshold_expression I>=2u(I)
_cod_data_source_file d3ob00077j2.cif
_cod_data_source_block MP1
_cod_depositor_comments 'Adding full bibliography for 7159154--7159155.cif.'
_cod_database_code 7159155
_chemical_oxdiff_formula 'C22 H18 O3'
_olex2_refinement_description
;
1. Fixed Uiso
 At 1.2 times of:
  All C(H) groups, All C(H,H) groups
 At 1.5 times of:
  All C(H,H,H) groups
2.a Secondary CH2 refined with riding coordinates:
 C00N(H00b,H00c)
2.b Aromatic/amide H refined with riding coordinates:
 C008(H008), C00A(H00A), C00H(H00H), C00M(H00M), C00L(H00L), C00F(H00F),
 C00G(H00G), C00K(H00K), C00J(H00J), C00D(H00D)
2.c Idealised Me refined as rotating group:
 C00O(H00e,H00i,H00n), C00P(H00o,H00p,H00q)
;
_olex2_submission_special_instructions 'No special instructions were received'
_oxdiff_exptl_absorpt_empirical_details
;
Empirical correction (ABSPACK) includes:
- Absorption correction using spherical harmonics
- Frame scaling
;
_oxdiff_exptl_absorpt_empirical_full_max 7.795
_oxdiff_exptl_absorpt_empirical_full_min 0.200

loop_
_space_group_symop_id
_space_group_symop_operation_xyz
1 x,y,z
2 -x,y,-z+1/2
3 -x,-y,-z
4 x,-y,z-1/2
5 x+1/2,y+1/2,z
6 -x+1/2,y+1/2,-z+1/2
7 -x+1/2,-y+1/2,-z
8 x+1/2,-y+1/2,z-1/2

loop_
_atom_site_label
_atom_site_type_symbol
_atom_site_fract_x
_atom_site_fract_y
_atom_site_fract_z
_atom_site_U_iso_or_equiv
_atom_site_adp_type
_atom_site_occupancy
_atom_site_refinement_flags_posn
O001 O 0.49601(13) 0.49487(10) 0.64689(8) 0.0580(5) Uani 1.000000 .
O002 O 0.31826(14) 0.72495(11) 0.36799(8) 0.0628(5) Uani 1.000000 .
O003 O 0.50096(16) 0.76908(14) 0.37502(11) 0.0829(7) Uani 1.000000 .
C004 C 0.56347(17) 0.61683(14) 0.55577(11) 0.0499(6) Uani 1.000000 .
C005 C 0.44526(18) 0.58517(14) 0.54917(11) 0.0503(6) Uani 1.000000 .
C006 C 0.61047(18) 0.52216(15) 0.65554(11) 0.0523(6) Uani 1.000000 .
C007 C 0.64806(18) 0.58308(15) 0.61160(11) 0.0507(6) Uani 1.000000 .
C008 C 0.38016(19) 0.62439(14) 0.48870(12) 0.0534(6) Uani 1.000000 .
C009 C 0.30065(19) 0.48965(15) 0.59637(12) 0.0528(6) Uani 1.000000 .
C00A C 0.56835(18) 0.67326(15) 0.50312(11) 0.0534(6) Uani 1.000000 .
C00B C 0.45465(18) 0.67708(15) 0.46117(12) 0.0529(6) Uani 1.000000 .
C00C C 0.41449(19) 0.52703(15) 0.59511(11) 0.0533(6) Uani 1.000000 .
C00D C 0.2880(2) 0.39845(16) 0.61765(12) 0.0584(6) Uani 1.000000 .
C00E C 0.4293(2) 0.72809(16) 0.39781(13) 0.0568(6) Uani 1.000000 .
C00F C 0.76554(19) 0.60625(17) 0.62536(13) 0.0596(6) Uani 1.000000 .
C00G C 0.2025(2) 0.54284(17) 0.57708(12) 0.0607(6) Uani 1.000000 .
C00H C 0.6837(2) 0.48510(16) 0.71055(13) 0.0627(7) Uani 1.000000 .
C00I C 0.0814(2) 0.41620(18) 0.59660(13) 0.0638(7) Uani 1.000000 .
C00J C 0.1798(2) 0.36308(17) 0.61683(13) 0.0622(7) Uani 1.000000 .
C00K C 0.0944(2) 0.50716(18) 0.57732(14) 0.0655(7) Uani 1.000000 .
C00L C 0.8396(2) 0.56949(18) 0.68004(13) 0.0661(7) Uani 1.000000 .
C00M C 0.7985(2) 0.50968(17) 0.72277(14) 0.0670(7) Uani 1.000000 .
C00N C 0.2891(2) 0.77274(18) 0.30438(14) 0.0684(7) Uani 1.000000 .
C00O C 0.1610(2) 0.7721(2) 0.28230(16) 0.0811(9) Uani 1.000000 .
C00P C -0.0368(2) 0.3762(2) 0.59459(18) 0.0888(10) Uani 1.000000 .
H008 H 0.30193(19) 0.61570(14) 0.47138(12) 0.0641(7) Uiso 1.000000 R
H00A H 0.63353(18) 0.70396(15) 0.49551(11) 0.0640(7) Uiso 1.000000 R
H00H H 0.6561(2) 0.44427(16) 0.73885(13) 0.0752(8) Uiso 1.000000 R
H00M H 0.8487(2) 0.48593(17) 0.76000(14) 0.0804(9) Uiso 1.000000 R
H00L H 0.9174(2) 0.58490(18) 0.68829(13) 0.0794(9) Uiso 1.000000 R
H00F H 0.79382(19) 0.64693(17) 0.59724(13) 0.0715(8) Uiso 1.000000 R
H00G H 0.2094(2) 0.60389(17) 0.56367(12) 0.0728(8) Uiso 1.000000 R
H00K H 0.0297(2) 0.54452(18) 0.56442(14) 0.0785(8) Uiso 1.000000 R
H00J H 0.1726(2) 0.30205(17) 0.63018(13) 0.0746(8) Uiso 1.000000 R
H00D H 0.3529(2) 0.36181(16) 0.63235(12) 0.0700(7) Uiso 1.000000 R
H00b H 0.3173(2) 0.83608(18) 0.30913(14) 0.0821(9) Uiso 1.000000 R
H00c H 0.3244(2) 0.74163(18) 0.27154(14) 0.0821(9) Uiso 1.000000 R
H00e H 0.1395(3) 0.8056(14) 0.2410(6) 0.1217(13) Uiso 1.000000 GR
H00i H 0.1343(3) 0.7093(2) 0.2759(11) 0.1217(13) Uiso 1.000000 GR
H00n H 0.1268(3) 0.8012(14) 0.3158(5) 0.1217(13) Uiso 1.000000 GR
H00o H -0.0477(9) 0.3225(11) 0.5662(10) 0.1332(15) Uiso 1.000000 GR
H00p H -0.0438(8) 0.3587(16) 0.6389(3) 0.1332(15) Uiso 1.000000 GR
H00q H -0.0943(2) 0.4218(6) 0.5774(12) 0.1332(15) Uiso 1.000000 GR

loop_
_atom_site_aniso_label
_atom_site_aniso_U_11
_atom_site_aniso_U_22
_atom_site_aniso_U_33
_atom_site_aniso_U_12
_atom_site_aniso_U_13
_atom_site_aniso_U_23
O001 0.0550(10) 0.0572(10) 0.0577(10) -0.0082(7) 0.0020(7) 0.0057(7)
O002 0.0562(10) 0.0620(11) 0.0654(11) -0.0051(7) 0.0014(8) 0.0130(8)
O003 0.0593(11) 0.0904(15) 0.0970(15) -0.0057(9) 0.0115(10) 0.0382(11)
C004 0.0461(12) 0.0440(12) 0.0572(13) -0.0047(9) 0.0049(9) -0.0039(9)
C005 0.0468(12) 0.0451(12) 0.0567(13) -0.0057(9) 0.0053(9) -0.0013(9)
C006 0.0490(13) 0.0485(12) 0.0562(13) -0.0036(9) 0.0029(9) -0.0055(9)
C007 0.0478(12) 0.0457(12) 0.0558(13) -0.0022(9) 0.0038(9) -0.0056(9)
C008 0.0465(12) 0.0520(13) 0.0590(13) -0.0039(10) 0.0043(9) 0.0014(10)
C009 0.0487(13) 0.0522(13) 0.0565(13) -0.0049(10) 0.0086(10) -0.0028(10)
C00A 0.0459(12) 0.0503(13) 0.0622(14) -0.0061(9) 0.0070(9) 0.0000(10)
C00B 0.0517(12) 0.0440(12) 0.0605(14) -0.0005(9) 0.0053(10) 0.0014(9)
C00C 0.0522(13) 0.0491(12) 0.0555(13) -0.0047(10) 0.0042(9) -0.0025(10)
C00D 0.0552(13) 0.0529(14) 0.0676(15) -0.0043(10) 0.0142(11) -0.0021(11)
C00E 0.0542(13) 0.0492(13) 0.0647(14) -0.0013(10) 0.0070(10) 0.0036(10)
C00F 0.0482(12) 0.0587(14) 0.0683(15) -0.0032(10) 0.0034(10) -0.0038(11)
C00G 0.0555(14) 0.0561(14) 0.0695(15) -0.0028(11) 0.0109(11) -0.0014(11)
C00H 0.0660(16) 0.0556(14) 0.0618(15) -0.0011(11) 0.0021(11) 0.0015(11)
C00I 0.0564(14) 0.0688(17) 0.0682(16) -0.0106(12) 0.0178(11) -0.0077(12)
C00J 0.0672(15) 0.0532(14) 0.0679(15) -0.0103(11) 0.0180(12) -0.0037(11)
C00K 0.0515(14) 0.0677(17) 0.0771(18) 0.0001(11) 0.0131(12) -0.0011(12)
C00L 0.0550(14) 0.0651(16) 0.0712(16) -0.0007(11) -0.0039(11) -0.0046(12)
C00M 0.0622(16) 0.0620(16) 0.0668(16) 0.0048(12) -0.0104(12) -0.0023(12)
C00N 0.0719(17) 0.0649(16) 0.0646(16) 0.0006(12) 0.0052(12) 0.0154(12)
C00O 0.0725(18) 0.083(2) 0.0795(19) 0.0022(15) -0.0042(14) 0.0145(15)
C00P 0.0636(17) 0.095(2) 0.112(3) -0.0224(15) 0.0276(16) -0.0080(18)

loop_
_atom_type_symbol
_atom_type_scat_dispersion_real
_atom_type_scat_dispersion_imag
_atom_type_scat_Cromer_Mann_a1
_atom_type_scat_Cromer_Mann_a2
_atom_type_scat_Cromer_Mann_a3
_atom_type_scat_Cromer_Mann_a4
_atom_type_scat_Cromer_Mann_b1
_atom_type_scat_Cromer_Mann_b2
_atom_type_scat_Cromer_Mann_b3
_atom_type_scat_Cromer_Mann_b4
_atom_type_scat_Cromer_Mann_c
_atom_type_scat_source
_atom_type_scat_dispersion_source
C 0.01920 0.00962 2.31000 1.02000 1.58860 0.86500 20.84390 10.20750 0.56870 51.65120 0.21560 'International Tables Volume C Table 6.1.1.4 (pp. 500-502)' 'Henke, Gullikson and Davis, At. Data and Nucl. Data Tables, 1993, 54, 2'
H 0.00000 0.00000 0.49300 0.32291 0.14019 0.04081 10.51090 26.12570 3.14236 57.79970 0.00304 'International Tables Volume C Table 6.1.1.4 (pp. 500-502)' 'Henke, Gullikson and Davis, At. Data and Nucl. Data Tables, 1993, 54, 2'
O 0.05239 0.03377 3.04850 2.28680 1.54630 0.86700 13.27710 5.70110 0.32390 32.90890 0.25080 'International Tables Volume C Table 6.1.1.4 (pp. 500-502)' 'Henke, Gullikson and Davis, At. Data and Nucl. Data Tables, 1993, 54, 2'

loop_
_geom_angle_atom_site_label_1
_geom_angle_atom_site_label_2
_geom_angle_atom_site_label_3
_geom_angle
_geom_angle_site_symmetry_1
_geom_angle_site_symmetry_3
_geom_angle_publ_flag
C00C O001 C006 121.46(18) . . ?
C00N O002 C00E 115.23(19) . . ?
C007 C004 C005 117.9(2) . . ?
C00A C004 C005 108.11(19) . . ?
C00A C004 C007 133.9(2) . . ?
C008 C005 C004 107.13(19) . . ?
C00C C005 C004 121.2(2) . . ?
C00C C005 C008 131.7(2) . . ?
C007 C006 O001 121.98(19) . . ?
C00H C006 O001 115.4(2) . . ?
C00H C006 C007 122.6(2) . . ?
C006 C007 C004 117.49(19) . . ?
C00F C007 C004 125.4(2) . . ?
C00F C007 C006 117.1(2) . . ?
C00B C008 C005 107.17(19) . . ?
H008 C008 C005 126.42(12) . . ?
H008 C008 C00B 126.42(13) . . ?
C00D C009 C00C 120.7(2) . . ?
C00G C009 C00C 121.2(2) . . ?
C00G C009 C00D 118.2(2) . . ?
C00B C00A C004 107.92(19) . . ?
H00A C00A C004 126.04(12) . . ?
H00A C00A C00B 126.04(13) . . ?
C00A C00B C008 109.7(2) . . ?
C00E C00B C008 127.5(2) . . ?
C00E C00B C00A 122.8(2) . . ?
C005 C00C O001 119.9(2) . . ?
C009 C00C O001 111.9(2) . . ?
C009 C00C C005 128.2(2) . . ?
C00J C00D C009 120.1(2) . . ?
H00D C00D C009 119.93(13) . . ?
H00D C00D C00J 119.93(15) . . ?
O003 C00E O002 123.2(2) . . ?
C00B C00E O002 113.1(2) . . ?
C00B C00E O003 123.7(2) . . ?
C00L C00F C007 120.8(2) . . ?
H00F C00F C007 119.61(14) . . ?
H00F C00F C00L 119.61(16) . . ?
C00K C00G C009 121.3(2) . . ?
H00G C00G C009 119.37(14) . . ?
H00G C00G C00K 119.37(15) . . ?
C00M C00H C006 118.7(2) . . ?
H00H C00H C006 120.63(14) . . ?
H00H C00H C00M 120.63(15) . . ?
C00K C00I C00J 118.2(2) . . ?
C00P C00I C00J 121.1(3) . . ?
C00P C00I C00K 120.7(2) . . ?
C00I C00J C00D 121.5(2) . . ?
H00J C00J C00D 119.23(15) . . ?
H00J C00J C00I 119.23(15) . . ?
C00I C00K C00G 120.7(2) . . ?
H00K C00K C00G 119.66(15) . . ?
H00K C00K C00I 119.66(14) . . ?
C00M C00L C00F 120.3(2) . . ?
H00L C00L C00F 119.87(16) . . ?
H00L C00L C00M 119.87(14) . . ?
C00L C00M C00H 120.5(2) . . ?
H00M C00M C00H 119.76(15) . . ?
H00M C00M C00L 119.76(14) . . ?
C00O C00N O002 108.0(2) . . ?
H00b C00N O002 110.09(13) . . ?
H00b C00N C00O 110.09(15) . . ?
H00c C00N O002 110.09(14) . . ?
H00c C00N C00O 110.09(17) . . ?
H00c C00N H00b 108.4 . . ?
H00e C00O C00N 109.5 . . ?
H00i C00O C00N 109.5 . . ?
H00i C00O H00e 109.5 . . ?
H00n C00O C00N 109.5 . . ?
H00n C00O H00e 109.5 . . ?
H00n C00O H00i 109.5 . . ?
H00o C00P C00I 109.5 . . ?
H00p C00P C00I 109.5 . . ?
H00p C00P H00o 109.5 . . ?
H00q C00P C00I 109.5 . . ?
H00q C00P H00o 109.5 . . ?
H00q C00P H00p 109.5 . . ?

loop_
_geom_bond_atom_site_label_1
_geom_bond_atom_site_label_2
_geom_bond_distance
_geom_bond_site_symmetry_2
_geom_bond_publ_flag
O001 C006 1.387(2) . ?
O001 C00C 1.360(3) . ?
O002 C00E 1.332(3) . ?
O002 C00N 1.449(3) . ?
O003 C00E 1.204(3) . ?
C004 C005 1.452(3) . ?
C004 C007 1.440(3) . ?
C004 C00A 1.359(3) . ?
C005 C008 1.432(3) . ?
C005 C00C 1.363(3) . ?
C006 C007 1.392(3) . ?
C006 C00H 1.379(3) . ?
C007 C00F 1.402(3) . ?
C008 C00B 1.369(3) . ?
C008 H008 0.9300 . ?
C009 C00C 1.457(3) . ?
C009 C00D 1.402(3) . ?
C009 C00G 1.381(3) . ?
C00A C00B 1.442(3) . ?
C00A H00A 0.9300 . ?
C00B C00E 1.466(3) . ?
C00D C00J 1.376(3) . ?
C00D H00D 0.9300 . ?
C00F C00L 1.377(3) . ?
C00F H00F 0.9300 . ?
C00G C00K 1.380(3) . ?
C00G H00G 0.9300 . ?
C00H C00M 1.377(3) . ?
C00H H00H 0.9300 . ?
C00I C00J 1.385(4) . ?
C00I C00K 1.386(3) . ?
C00I C00P 1.508(3) . ?
C00J H00J 0.9300 . ?
C00K H00K 0.9300 . ?
C00L C00M 1.385(4) . ?
C00L H00L 0.9300 . ?
C00M H00M 0.9300 . ?
C00N C00O 1.491(3) . ?
C00N H00b 0.9700 . ?
C00N H00c 0.9700 . ?
C00O H00e 0.9600 . ?
C00O H00i 0.9600 . ?
C00O H00n 0.9600 . ?
C00P H00o 0.9600 . ?
C00P H00p 0.9600 . ?
C00P H00q 0.9600 . ?

loop_
_geom_torsion_atom_site_label_1
_geom_torsion_atom_site_label_2
_geom_torsion_atom_site_label_3
_geom_torsion_atom_site_label_4
_geom_torsion
_geom_torsion_site_symmetry_1
_geom_torsion_site_symmetry_2
_geom_torsion_site_symmetry_3
_geom_torsion_site_symmetry_4
_geom_torsion_publ_flag
O001 C006 C007 C004 -0.5(2) . . . . ?
O001 C006 C007 C00F 179.7(2) . . . . ?
O001 C006 C00H C00M -179.4(2) . . . . ?
O001 C00C C005 C004 -2.5(3) . . . . ?
O001 C00C C005 C008 175.76(19) . . . . ?
O001 C00C C009 C00D -35.8(2) . . . . ?
O001 C00C C009 C00G 143.8(2) . . . . ?
O002 C00E C00B C008 4.5(3) . . . . ?
O002 C00E C00B C00A -178.09(18) . . . . ?
O003 C00E C00B C008 -175.9(3) . . . . ?
O003 C00E C00B C00A 1.6(3) . . . . ?
C004 C005 C008 C00B -0.6(2) . . . . ?
C004 C005 C00C C009 179.4(2) . . . . ?
C004 C007 C006 C00H 179.7(2) . . . . ?
C004 C007 C00F C00L -179.5(3) . . . . ?
C004 C00A C00B C008 1.0(2) . . . . ?
C004 C00A C00B C00E -176.85(18) . . . . ?
C005 C008 C00B C00A -0.2(2) . . . . ?
C005 C008 C00B C00E 177.50(18) . . . . ?
C005 C00C C009 C00D 142.4(3) . . . . ?
C005 C00C C009 C00G -38.0(3) . . . . ?
C006 C007 C00F C00L 0.2(3) . . . . ?
C006 C00H C00M C00L -0.9(3) . . . . ?
C007 C00F C00L C00M -0.7(3) . . . . ?
C009 C00D C00J C00I -1.4(3) . . . . ?
C009 C00G C00K C00I -0.5(3) . . . . ?
C00D C00J C00I C00K -0.4(3) . . . . ?
C00D C00J C00I C00P 178.8(3) . . . . ?
C00F C00L C00M C00H 1.1(3) . . . . ?
C00G C00K C00I C00J 1.3(3) . . . . ?
C00G C00K C00I C00P -177.9(3) . . . . ?
